data_9017561
loop_
_publ_author_name
'Lussier, A. J.'
'Hawthorne, F. C.'

_publ_section_title
;
 Short-range constraints on chemical and structural variations in bavenite
 Sample: 19BAV
;
_journal_name_full 'Mineralogical Magazine'
_journal_page_first 213
_journal_page_last 239
_journal_volume 75
_journal_year 2011
_chemical_compound_source 'Lily Pad Lake, Fort Hope, Ontario, Canada'
_chemical_formula_sum 'Al1.718 Be2.26 Ca3.976 H2 Na0.003 O28 Si9'
_chemical_name_mineral Bavenite
_space_group_IT_number 63
_space_group_name_Hall '-C 2c 2'
_space_group_name_H-M_alt 'C m c m'
_symmetry_space_group_name_H-M 'C m c m'
_cell_angle_alpha 90
_cell_angle_beta 90
_cell_angle_gamma 90
_cell_length_a 23.2075
_cell_length_b 5.0063
_cell_length_c 19.4428
_cell_formula_units_Z 4
_cell_volume 2258.937
_database_code_amcsd 0019882
_exptl_crystal_density_diffrn 2.731
_cod_data_source_file inputs/fixed/downloads/18/18387.cif
_cod_data_source_block 18387
_cod_original_formula_sum 'Na.003 Ca3.976 Si9 Be2.26 Al1.718 O28 H2'
_cod_database_code 9017561

loop_
_space_group_symop_operation_xyz
x,y,z
1/2+x,1/2+y,z
x,-y,1/2+z
1/2+x,1/2-y,1/2+z
-x,y,1/2-z
1/2-x,1/2+y,1/2-z
-x,y,z
1/2-x,1/2+y,z
x,-y,-z
1/2+x,1/2-y,-z
x,y,1/2-z
1/2+x,1/2+y,1/2-z
-x,-y,1/2+z
1/2-x,1/2-y,1/2+z
-x,-y,-z
1/2-x,1/2-y,-z

loop_
_atom_site_aniso_label
_atom_site_aniso_U_11
_atom_site_aniso_U_22
_atom_site_aniso_U_33
_atom_site_aniso_U_12
_atom_site_aniso_U_13
_atom_site_aniso_U_23
Na 0.01130 0.01190 0.01033 -0.00039 -0.00041 0.00119
Ca 0.01130 0.01190 0.01033 -0.00039 -0.00041 0.00119
SiT1 0.00630 0.00830 0.00840 0.00000 0.00000 0.00000
BeT2 0.00910 0.00810 0.00860 -0.00070 0.00000 0.00000
SiT3 0.00760 0.00770 0.00720 0.00000 0.00000 -0.00040
BeT3 0.00760 0.00770 0.00720 0.00000 0.00000 -0.00040
SiT4 0.00810 0.00730 0.00600 0.00000 0.00000 0.00030
AlT4 0.00810 0.00730 0.00600 0.00000 0.00000 0.00030
SiT5 0.00880 0.00920 0.00820 0.00000 0.00000 -0.00060
SiT6 0.00770 0.00850 0.00830 0.00036 0.00039 0.00055
O1 0.01300 0.00950 0.00690 0.00000 0.00000 -0.00070
O2 0.01070 0.00920 0.01600 0.00000 0.00000 -0.00020
O3 0.01390 0.01470 0.01230 0.00330 0.00400 0.00020
O4 0.01460 0.01300 0.01150 0.00330 0.00150 -0.00110
O5 0.01300 0.01580 0.00860 0.00220 -0.00100 0.00070
O6 0.01140 0.00880 0.01310 0.00240 0.00200 0.00200
O7 0.00960 0.01140 0.01270 0.00270 0.00350 0.00230
O8 0.00980 0.00910 0.01580 -0.00100 0.00000 0.00000
O9 0.00800 0.00980 0.01060 -0.00050 0.00000 0.00000

loop_
_atom_site_label
_atom_site_fract_x
_atom_site_fract_y
_atom_site_fract_z
_atom_site_occupancy
_atom_site_U_iso_or_equiv
Na 0.08394 0.24425 0.15255 0.00075 0.01119
Ca 0.08394 0.24425 0.15255 0.99400 0.01119
SiT1 0.00000 0.77820 0.25000 1.00000 0.00770
BeT2 0.12516 0.81410 0.25000 1.00000 0.00860
SiT3 0.00000 0.72302 0.10442 0.85900 0.00750
BeT3 0.00000 0.72302 0.10442 0.13000 0.00750
SiT4 0.09529 0.50000 0.00000 0.14100 0.00710
AlT4 0.09529 0.50000 0.00000 0.85900 0.00710
SiT5 0.17028 0.00000 0.00000 1.00000 0.00872
SiT6 0.21415 0.85518 0.14322 1.00000 0.00814
O1 0.00000 0.57500 0.18271 1.00000 0.00990
O2 0.00000 0.03500 0.11309 1.00000 0.01180
O3 0.05752 0.59950 0.07113 1.00000 0.01360
O4 0.13125 0.23170 0.03601 1.00000 0.01310
O5 0.20830 0.86480 0.06005 1.00000 0.01250
O6 0.23353 0.55510 0.16495 1.00000 0.01110
O7 0.15456 0.92980 0.17998 1.00000 0.01120
O8 0.12113 0.48830 0.25000 1.00000 0.01120
O9 0.05864 0.95280 0.25000 1.00000 0.00950
H8 0.16290 0.46100 0.25000 1.00000 0.01500

loop_
_cod_related_entry_id
_cod_related_entry_database
_cod_related_entry_code
1 AMCSD 0019882
